data_7116508
loop_
_publ_author_name
'Katsutoshi Arai'
'Yoichi Kobayashi'
'Jiro Abe'

_publ_section_title
;
 Rational molecular designs for drastic acceleration of the color-fading
 speed of photochromic naphthopyrans
;
_journal_name_full Chem.Commun.
_journal_page_first 3057
_journal_paper_doi 10.1039/C4cc10294K
_journal_volume 51
_journal_year 2015
_chemical_formula_sum 'C29 H25 Br O2'
_chemical_formula_weight 485.40
_chemical_name_systematic 2bromo3(2isopropylphenyl)3(4methoxyphenyl)3Hbenzo[f]chromene
_chemical_properties_physical Photo-sensitive
_space_group_crystal_system monoclinic
_space_group_IT_number 14
_space_group_name_Hall '-P 2yn'
_space_group_name_H-M_alt 'P 1 21/n 1'
_symmetry_space_group_name_Hall '-P 2yn'
_symmetry_space_group_name_H-M 'P 1 21/n 1'
_atom_sites_solution_hydrogens geom
_atom_sites_solution_primary direct
_atom_sites_solution_secondary difmap
_audit_update_record
;
2014-10-28 deposited with the CCDC.
2015-01-15 downloaded from the CCDC.
;
_cell_angle_alpha 90
_cell_angle_beta 101.4400(5)
_cell_angle_gamma 90
_cell_formula_units_Z 4
_cell_length_a 8.4379(3)
_cell_length_b 16.1157(6)
_cell_length_c 16.8070(6)
_cell_measurement_reflns_used 7268
_cell_measurement_temperature 90.0
_cell_measurement_theta_max 26.0262
_cell_measurement_theta_min 2.4728
_cell_volume 2240.06(14)
_computing_cell_refinement 'SAINT V8.32B (Bruker AXS Inc., 2013)'
_computing_data_collection 'Bruker SMART APEXII'
_computing_data_reduction 'SAINT V8.32B (Bruker AXS Inc., 2013)'
_computing_molecular_graphics 'XSHELL V6.3.1 (Bruker AXS)'
_computing_publication_material 'Generate Report (Bruker AXS)'
_computing_structure_refinement 'SHELXL-2013 (Sheldrick, 2013)'
_diffrn_ambient_temperature 90.0
_diffrn_detector_area_resol_mean 8.3333
_diffrn_measured_fraction_theta_full 0.998
_diffrn_measured_fraction_theta_max 0.998
_diffrn_measurement_device_type 'Bruker D8 goniometer'
_diffrn_measurement_method 'omega scans'
_diffrn_radiation_monochromator graphite
_diffrn_radiation_type MoK\a
_diffrn_radiation_wavelength 0.71073
_diffrn_reflns_av_R_equivalents 0.0134
_diffrn_reflns_limit_h_max 9
_diffrn_reflns_limit_h_min -10
_diffrn_reflns_limit_k_max 19
_diffrn_reflns_limit_k_min -19
_diffrn_reflns_limit_l_max 17
_diffrn_reflns_limit_l_min -20
_diffrn_reflns_number 11385
_diffrn_reflns_theta_full 26.04
_diffrn_reflns_theta_max 26.04
_diffrn_reflns_theta_min 1.77
_diffrn_source 'sealed tube'
_exptl_absorpt_coefficient_mu 1.860
_exptl_absorpt_correction_T_max 0.52
_exptl_absorpt_correction_T_min 0.44
_exptl_absorpt_correction_type empirical
_exptl_absorpt_process_details 'SADABS Sheldrick 1996'
_exptl_crystal_colour colorless
_exptl_crystal_density_diffrn 1.439
_exptl_crystal_density_method 'not measured'
_exptl_crystal_description block
_exptl_crystal_F_000 1000
_exptl_crystal_preparation photochromic
_exptl_crystal_recrystallization_method 'Re-crystallisation from solvent: dichrolomethane/hexane mixed solvent'
_exptl_crystal_size_max 0.600
_exptl_crystal_size_mid 0.500
_exptl_crystal_size_min 0.400
_refine_diff_density_max 0.366
_refine_diff_density_min -0.316
_refine_ls_extinction_method none
_refine_ls_goodness_of_fit_ref 1.047
_refine_ls_hydrogen_treatment mixed
_refine_ls_matrix_type full
_refine_ls_number_parameters 292
_refine_ls_number_reflns 4403
_refine_ls_number_restraints 0
_refine_ls_restrained_S_all 1.047
_refine_ls_R_factor_all 0.0258
_refine_ls_R_factor_gt 0.0227
_refine_ls_shift/su_max 0.002
_refine_ls_shift/su_mean 0.000
_refine_ls_structure_factor_coef Fsqd
_refine_ls_weighting_details 'w=1/[\s^2^(Fo^2^)+(0.0314P)^2^+1.1707P] where P=(Fo^2^+2Fc^2^)/3'
_refine_ls_weighting_scheme calc
_refine_ls_wR_factor_gt 0.0589
_refine_ls_wR_factor_ref 0.0601
_reflns_number_gt 4044
_reflns_number_total 4403
_reflns_threshold_expression 'I > 2\s(I)'
_cod_data_source_file c4cc10294k2.cif
_cod_data_source_block Ib
_cod_database_code 7116508

loop_
_space_group_symop_operation_xyz
'x, y, z'
'-x+1/2, y+1/2, -z+1/2'
'-x, -y, -z'
'x-1/2, -y-1/2, z-1/2'

loop_
_atom_site_type_symbol
_atom_site_label
_atom_site_fract_x
_atom_site_fract_y
_atom_site_fract_z
_atom_site_U_iso_or_equiv
_atom_site_adp_type
_atom_site_calc_flag
_atom_site_refinement_flags_adp
_atom_site_refinement_flags_posn
_atom_site_occupancy
Br Br1 0.95082(2) 0.36305(2) 0.77251(2) 0.02136(6) Uani d . . 1
O O1 0.63999(12) 0.34568(6) 0.54907(6) 0.0156(2) Uani d . . 1
O O2 0.32143(13) 0.43541(7) 0.84642(7) 0.0211(2) Uani d . . 1
C C3 0.87061(18) 0.35397(9) 0.65954(9) 0.0144(3) Uani d . . 1
C C5 0.74282(18) 0.35390(9) 0.49545(9) 0.0147(3) Uani d . . 1
C C6 0.86864(18) 0.17994(10) 0.64938(9) 0.0172(3) Uani d . . 1
H H6 0.9621 0.2134 0.6657 0.021 Uiso calc U R 1
C C8 0.71836(18) 0.21799(9) 0.62550(8) 0.0142(3) Uani d . . 1
C C9 0.96167(18) 0.38106(9) 0.60871(9) 0.0155(3) Uani d . . 1
H H9 1.0639 0.4057 0.6292 0.019 Uiso calc U R 1
C C10 0.7656(2) 0.36369(9) 0.35577(9) 0.0180(3) Uani d . . 1
H H10 0.7184 0.3597 0.2997 0.022 Uiso calc U R 1
C C11 0.7491(2) 0.04529(10) 0.62763(10) 0.0229(3) Uani d . . 1
H H11 0.7582 -0.0135 0.6299 0.027 Uiso calc U R 1
C C12 0.40751(18) 0.44196(9) 0.72251(9) 0.0169(3) Uani d . . 1
H H12 0.3447 0.4909 0.7105 0.02 Uiso calc U R 1
C C13 0.57983(18) 0.16866(10) 0.59908(9) 0.0167(3) Uani d . . 1
C C14 0.90388(18) 0.37272(9) 0.52179(9) 0.0145(3) Uani d . . 1
C C15 0.70607(17) 0.31301(9) 0.63013(8) 0.0137(3) Uani d . . 1
C C16 0.58883(17) 0.34048(9) 0.68378(9) 0.0138(3) Uani d . . 1
C C17 0.8849(2) 0.09419(10) 0.64979(9) 0.0205(3) Uani d . . 1
H H17 0.9887 0.0694 0.6652 0.025 Uiso calc U R 1
C C18 0.50066(17) 0.41382(9) 0.66871(9) 0.0155(3) Uani d . . 1
H H18 0.5044 0.4449 0.6211 0.019 Uiso calc U R 1
C C19 0.40556(17) 0.39865(10) 0.79427(9) 0.0163(3) Uani d . . 1
C C20 0.57933(18) 0.29580(9) 0.75349(9) 0.0160(3) Uani d . . 1
H H20 0.6359 0.2447 0.7637 0.019 Uiso calc U R 1
C C21 1.1884(2) 0.42363(10) 0.34538(10) 0.0224(3) Uani d . . 1
H H21 1.2514 0.4363 0.306 0.027 Uiso calc U R 1
C C22 1.2600(2) 0.42449(10) 0.42861(10) 0.0216(3) Uani d . . 1
H H22 1.3717 0.4371 0.445 0.026 Uiso calc U R 1
C C23 0.67207(19) 0.34853(9) 0.41221(9) 0.0167(3) Uani d . . 1
H H23 0.5611 0.3346 0.3955 0.02 Uiso calc U R 1
C C24 0.93134(19) 0.38524(9) 0.37916(9) 0.0170(3) Uani d . . 1
C C25 0.41347(18) 0.20445(10) 0.56374(9) 0.0193(3) Uani d . . 1
H H25 0.4211 0.2662 0.5689 0.023 Uiso calc U R 1
C C26 1.16984(19) 0.40735(10) 0.48616(10) 0.0190(3) Uani d . . 1
H H26 1.2199 0.4084 0.542 0.023 Uiso calc U R 1
C C27 0.48867(18) 0.32440(10) 0.80869(9) 0.0167(3) Uani d . . 1
H H27 0.4839 0.2931 0.856 0.02 Uiso calc U R 1
C C28 1.0277(2) 0.40445(9) 0.32135(10) 0.0204(3) Uani d . . 1
H H28 0.9802 0.404 0.2652 0.024 Uiso calc U R 1
C C29 0.5989(2) 0.08232(10) 0.60198(10) 0.0216(3) Uani d . . 1
H H29 0.5065 0.0481 0.5859 0.026 Uiso calc U R 1
C C30 1.00287(18) 0.38810(9) 0.46336(9) 0.0155(3) Uani d . . 1
C C31 0.3245(2) 0.39453(13) 0.92210(11) 0.0314(4) Uani d . . 1
H H31A 0.2808 0.3383 0.9121 0.047 Uiso calc U R 1
H H31B 0.2586 0.4257 0.9537 0.047 Uiso calc U R 1
H H31C 0.4361 0.3915 0.9525 0.047 Uiso calc U R 1
C C32 0.3685(2) 0.18360(12) 0.47296(10) 0.0291(4) Uani d . . 1
H H32A 0.4556 0.2017 0.4461 0.044 Uiso calc U R 1
H H32B 0.2681 0.2123 0.4487 0.044 Uiso calc U R 1
H H32C 0.3531 0.1236 0.4661 0.044 Uiso calc U R 1
C C33 0.2809(2) 0.17523(13) 0.60796(11) 0.0306(4) Uani d . . 1
H H33A 0.2736 0.1146 0.6057 0.046 Uiso calc U R 1
H H33B 0.177 0.1993 0.5817 0.046 Uiso calc U R 1
H H33C 0.3074 0.1932 0.6648 0.046 Uiso calc U R 1

loop_
_atom_site_aniso_label
_atom_site_aniso_U_11
_atom_site_aniso_U_22
_atom_site_aniso_U_33
_atom_site_aniso_U_12
_atom_site_aniso_U_13
_atom_site_aniso_U_23
Br1 0.01870(9) 0.03363(11) 0.01120(9) -0.00489(6) 0.00166(6) -0.00139(6)
O1 0.0148(5) 0.0215(6) 0.0109(5) 0.0007(4) 0.0031(4) 0.0039(4)
O2 0.0212(6) 0.0244(6) 0.0199(6) 0.0009(5) 0.0095(5) -0.0053(5)
C3 0.0160(7) 0.0171(7) 0.0097(7) 0.0010(6) 0.0013(6) -0.0007(5)
C5 0.0189(7) 0.0124(7) 0.0142(7) 0.0026(6) 0.0069(6) 0.0017(5)
C6 0.0194(7) 0.0185(8) 0.0150(7) -0.0005(6) 0.0067(6) 0.0009(6)
C8 0.0180(7) 0.0173(7) 0.0087(7) -0.0002(6) 0.0058(6) 0.0003(5)
C9 0.0156(7) 0.0152(7) 0.0158(7) -0.0009(6) 0.0034(6) -0.0004(6)
C10 0.0266(8) 0.0156(7) 0.0118(7) 0.0032(6) 0.0038(6) 0.0008(6)
C11 0.0346(9) 0.0166(8) 0.0206(8) 0.0007(7) 0.0132(7) -0.0009(6)
C12 0.0161(7) 0.0144(7) 0.0194(8) 0.0015(6) 0.0015(6) -0.0017(6)
C13 0.0200(8) 0.0209(8) 0.0113(7) -0.0025(6) 0.0077(6) -0.0023(6)
C14 0.0186(7) 0.0113(7) 0.0146(7) 0.0013(6) 0.0055(6) 0.0015(5)
C15 0.0143(7) 0.0176(7) 0.0093(7) 0.0005(6) 0.0022(5) 0.0018(5)
C16 0.0131(7) 0.0150(7) 0.0133(7) -0.0021(5) 0.0029(6) -0.0018(6)
C17 0.0239(8) 0.0206(8) 0.0190(8) 0.0059(6) 0.0090(6) 0.0030(6)
C18 0.0162(7) 0.0156(7) 0.0139(7) -0.0026(6) 0.0008(6) 0.0013(6)
C19 0.0120(7) 0.0203(8) 0.0170(7) -0.0040(6) 0.0035(6) -0.0068(6)
C20 0.0178(7) 0.0146(7) 0.0158(7) 0.0011(6) 0.0040(6) 0.0007(6)
C21 0.0314(9) 0.0177(8) 0.0236(8) -0.0008(7) 0.0185(7) 0.0000(6)
C22 0.0215(8) 0.0187(8) 0.0276(9) -0.0008(6) 0.0122(7) 0.0009(7)
C23 0.0177(7) 0.0166(7) 0.0154(7) 0.0013(6) 0.0024(6) 0.0011(6)
C24 0.0250(8) 0.0102(7) 0.0176(8) 0.0031(6) 0.0089(6) 0.0006(6)
C25 0.0173(7) 0.0245(8) 0.0163(8) -0.0047(6) 0.0034(6) -0.0030(6)
C26 0.0208(8) 0.0180(8) 0.0199(8) 0.0005(6) 0.0080(6) 0.0017(6)
C27 0.0181(7) 0.0187(8) 0.0136(7) -0.0037(6) 0.0038(6) 0.0004(6)
C28 0.0318(9) 0.0158(8) 0.0164(8) 0.0010(6) 0.0115(7) -0.0007(6)
C29 0.0259(8) 0.0218(8) 0.0191(8) -0.0075(7) 0.0091(6) -0.0051(6)
C30 0.0203(8) 0.0101(7) 0.0177(7) 0.0018(6) 0.0078(6) 0.0009(6)
C31 0.0342(10) 0.0442(11) 0.0195(9) 0.0052(8) 0.0140(8) -0.0037(8)
C32 0.0288(9) 0.0374(10) 0.0191(9) -0.0054(8) -0.0003(7) -0.0063(7)
C33 0.0212(8) 0.0432(11) 0.0286(10) -0.0053(8) 0.0079(7) 0.0033(8)

loop_
_atom_type_symbol
_atom_type_description
_atom_type_scat_dispersion_real
_atom_type_scat_dispersion_imag
_atom_type_scat_source
C C 0.0033 0.0016 'International Tables Vol C Tables 4.2.6.8 and 6.1.1.4'
H H 0.0000 0.0000 'International Tables Vol C Tables 4.2.6.8 and 6.1.1.4'
O O 0.0106 0.0060 'International Tables Vol C Tables 4.2.6.8 and 6.1.1.4'
Br Br -0.2901 2.4595 'International Tables Vol C Tables 4.2.6.8 and 6.1.1.4'

loop_
_geom_angle_atom_site_label_1
_geom_angle_atom_site_label_2
_geom_angle_atom_site_label_3
_geom_angle
C5 O1 C15 118.10(11)
C19 O2 C31 116.82(13)
C9 C3 C15 122.49(13)
C9 C3 Br1 118.81(12)
C15 C3 Br1 118.66(10)
O1 C5 C14 121.41(13)
O1 C5 C23 116.48(13)
C14 C5 C23 121.93(14)
C17 C6 C8 121.52(15)
C17 C6 H6 119.2
C8 C6 H6 119.2
C6 C8 C13 119.50(14)
C6 C8 C15 119.34(13)
C13 C8 C15 121.14(13)
C3 C9 C14 119.61(14)
C3 C9 H9 120.2
C14 C9 H9 120.2
C23 C10 C24 121.54(14)
C23 C10 H10 119.2
C24 C10 H10 119.2
C17 C11 C29 119.74(15)
C17 C11 H11 120.1
C29 C11 H11 120.1
C18 C12 C19 120.34(14)
C18 C12 H12 119.8
C19 C12 H12 119.8
C29 C13 C8 117.82(14)
C29 C13 C25 118.68(14)
C8 C13 C25 123.43(14)
C5 C14 C30 119.38(14)
C5 C14 C9 117.19(13)
C30 C14 C9 123.30(14)
O1 C15 C3 107.44(11)
O1 C15 C16 105.84(11)
C3 C15 C16 109.66(12)
O1 C15 C8 109.15(11)
C3 C15 C8 112.36(12)
C16 C15 C8 112.07(12)
C20 C16 C18 118.33(14)
C20 C16 C15 119.91(13)
C18 C16 C15 121.52(13)
C11 C17 C6 119.38(15)
C11 C17 H17 120.3
C6 C17 H17 120.3
C12 C18 C16 120.68(14)
C12 C18 H18 119.7
C16 C18 H18 119.7
O2 C19 C27 124.88(14)
O2 C19 C12 115.70(14)
C27 C19 C12 119.41(14)
C16 C20 C27 121.38(14)
C16 C20 H20 119.3
C27 C20 H20 119.3
C28 C21 C22 119.91(14)
C28 C21 H21 120.0
C22 C21 H21 120.0
C26 C22 C21 120.62(15)
C26 C22 H22 119.7
C21 C22 H22 119.7
C10 C23 C5 119.13(14)
C10 C23 H23 120.4
C5 C23 H23 120.4
C10 C24 C28 122.05(14)
C10 C24 C30 118.90(14)
C28 C24 C30 119.04(14)
C13 C25 C32 109.36(13)
C13 C25 C33 113.49(14)
C32 C25 C33 110.73(14)
C13 C25 H25 107.7
C32 C25 H25 107.7
C33 C25 H25 107.7
C22 C26 C30 120.88(15)
C22 C26 H26 119.6
C30 C26 H26 119.6
C19 C27 C20 119.72(14)
C19 C27 H27 120.1
C20 C27 H27 120.1
C21 C28 C24 120.99(15)
C21 C28 H28 119.5
C24 C28 H28 119.5
C11 C29 C13 121.94(15)
C11 C29 H29 119.0
C13 C29 H29 119.0
C26 C30 C24 118.53(14)
C26 C30 C14 122.40(14)
C24 C30 C14 119.07(14)
O2 C31 H31A 109.5
O2 C31 H31B 109.5
H31A C31 H31B 109.5
O2 C31 H31C 109.5
H31A C31 H31C 109.5
H31B C31 H31C 109.5
C25 C32 H32A 109.5
C25 C32 H32B 109.5
H32A C32 H32B 109.5
C25 C32 H32C 109.5
H32A C32 H32C 109.5
H32B C32 H32C 109.5
C25 C33 H33A 109.5
C25 C33 H33B 109.5
H33A C33 H33B 109.5
C25 C33 H33C 109.5
H33A C33 H33C 109.5
H33B C33 H33C 109.5

loop_
_geom_bond_atom_site_label_1
_geom_bond_atom_site_label_2
_geom_bond_distance
Br1 C3 1.8906(15)
O1 C5 1.3757(18)
O1 C15 1.4638(17)
O2 C19 1.3674(18)
O2 C31 1.428(2)
C3 C9 1.331(2)
C3 C15 1.528(2)
C5 C14 1.377(2)
C5 C23 1.411(2)
C6 C17 1.389(2)
C6 C8 1.394(2)
C6 H6 0.95
C8 C13 1.411(2)
C8 C15 1.538(2)
C9 C14 1.452(2)
C9 H9 0.95
C10 C23 1.371(2)
C10 C24 1.418(2)
C10 H10 0.95
C11 C17 1.380(2)
C11 C29 1.389(2)
C11 H11 0.95
C12 C18 1.387(2)
C12 C19 1.396(2)
C12 H12 0.95
C13 C29 1.401(2)
C13 C25 1.525(2)
C14 C30 1.431(2)
C15 C16 1.530(2)
C16 C20 1.391(2)
C16 C18 1.393(2)
C17 H17 0.95
C18 H18 0.95
C19 C27 1.384(2)
C20 C27 1.393(2)
C20 H20 0.95
C21 C28 1.371(2)
C21 C22 1.409(2)
C21 H21 0.95
C22 C26 1.372(2)
C22 H22 0.95
C23 H23 0.95
C24 C28 1.419(2)
C24 C30 1.425(2)
C25 C32 1.535(2)
C25 C33 1.535(2)
C25 H25 1.0
C26 C30 1.419(2)
C26 H26 0.95
C27 H27 0.95
C28 H28 0.95
C29 H29 0.95
C31 H31A 0.98
C31 H31B 0.98
C31 H31C 0.98
C32 H32A 0.98
C32 H32B 0.98
C32 H32C 0.98
C33 H33A 0.98
C33 H33B 0.98
C33 H33C 0.98
